data_4503022
loop_
_publ_author_name
'Cui, Jiehu'
'Lu, Zhenzhong'
'Li, Yizhi'
'Guo, Zijian'
'Zheng, Hegen'

_publ_section_title
;
 Five Novel Coordination Polymers Based on a C-Centered Triangular
 Flexible Ligand
;
_journal_issue 2
_journal_name_full 'Crystal Growth &amp; Design'
_journal_page_first 1022
_journal_paper_doi 10.1021/cg201552g
_journal_volume 12
_journal_year 2012
_chemical_formula_moiety 'C60 H52 Cd3 N4 O16'
_chemical_formula_sum 'C60 H52 Cd3 N4 O16'
_chemical_formula_weight 1422.29
_chemical_name_systematic
; 
 ? 
;
_space_group_IT_number 13
_symmetry_cell_setting monoclinic
_symmetry_space_group_name_Hall '-P 2yc'
_symmetry_space_group_name_H-M 'P 1 2/c 1'
_atom_sites_solution_hydrogens geom
_atom_sites_solution_primary direct
_atom_sites_solution_secondary difmap
_audit_creation_method SHELXL-97
_cell_angle_alpha 90.00
_cell_angle_beta 116.342(4)
_cell_angle_gamma 90.00
_cell_formula_units_Z 2
_cell_length_a 13.3185(13)
_cell_length_b 9.4298(9)
_cell_length_c 25.8321(19)
_cell_measurement_reflns_used 5000
_cell_measurement_temperature 293(2)
_cell_measurement_theta_max 26.000
_cell_measurement_theta_min 2.251
_cell_volume 2907.4(5)
_computing_cell_refinement 'SMART (Bruker, 2000)'
_computing_data_collection 'SMART (Bruker, 2000)'
_computing_data_reduction 'SMART (Bruker, 2000)'
_computing_molecular_graphics SHELXTL
_computing_publication_material SHELXTL
_computing_structure_refinement 'SHELXL-97 (Sheldrick, 2008)'
_computing_structure_solution 'SHELXS-97 (Sheldrick, 2008)'
_diffrn_ambient_temperature 293(2)
_diffrn_measured_fraction_theta_full 0.995
_diffrn_measured_fraction_theta_max 0.995
_diffrn_measurement_device_type 'CCD area detector'
_diffrn_measurement_method 'phi and omega scans'
_diffrn_radiation_monochromator graphite
_diffrn_radiation_source 'fine-focus sealed tube'
_diffrn_radiation_type MoK\a
_diffrn_radiation_wavelength 0.71073
_diffrn_reflns_av_R_equivalents 0.0449
_diffrn_reflns_av_sigmaI/netI 0.0371
_diffrn_reflns_limit_h_max 16
_diffrn_reflns_limit_h_min -16
_diffrn_reflns_limit_k_max 11
_diffrn_reflns_limit_k_min -9
_diffrn_reflns_limit_l_max 26
_diffrn_reflns_limit_l_min -31
_diffrn_reflns_number 15262
_diffrn_reflns_theta_full 26.00
_diffrn_reflns_theta_max 26.00
_diffrn_reflns_theta_min 1.83
_exptl_absorpt_coefficient_mu 1.160
_exptl_absorpt_correction_T_max 0.784
_exptl_absorpt_correction_T_min 0.713
_exptl_absorpt_correction_type multi-scan
_exptl_absorpt_process_details 'SADABS; Bruker, 2000'
_exptl_crystal_colour colorless
_exptl_crystal_density_diffrn 1.625
_exptl_crystal_density_method 'not measured'
_exptl_crystal_description block
_exptl_crystal_F_000 1424
_exptl_crystal_size_max 0.30
_exptl_crystal_size_mid 0.26
_exptl_crystal_size_min 0.21
_refine_diff_density_max 1.842
_refine_diff_density_min -0.592
_refine_diff_density_rms 0.114
_refine_ls_extinction_method none
_refine_ls_goodness_of_fit_ref 1.054
_refine_ls_hydrogen_treatment constr
_refine_ls_matrix_type full
_refine_ls_number_parameters 363
_refine_ls_number_reflns 5702
_refine_ls_number_restraints 0
_refine_ls_restrained_S_all 1.054
_refine_ls_R_factor_all 0.0506
_refine_ls_R_factor_gt 0.0447
_refine_ls_shift/su_max 0.014
_refine_ls_shift/su_mean 0.001
_refine_ls_structure_factor_coef Fsqd
_refine_ls_weighting_details 'calc w=1/[\s^2^(Fo^2^)+(0.0700P)^2^+2.9280P] where P=(Fo^2^+2Fc^2^)/3'
_refine_ls_weighting_scheme calc
_refine_ls_wR_factor_gt 0.1174
_refine_ls_wR_factor_ref 0.1205
_reflns_number_gt 5000
_reflns_number_total 5728
_reflns_threshold_expression >2sigma(I)
_cod_data_source_file cg201552g_si_002.cif
_cod_data_source_block 4
_cod_depositor_comments
;
The following automatic conversions were performed:

'_symmetry_cell_setting' value 'Monoclinic' changed to 'monoclinic'
according to /home/saulius/struct/CIF-dictionaries/cif_core.dic
dictionary named 'cif_core.dic' version 2.4.1 from 2010-06-29.

Automatic conversion script
Id: cif_fix_values 1715 2011-07-08 13:25:40Z adriana 
;
_cod_original_sg_symbol_Hall '-P 2yc '
_cod_original_sg_symbol_H-M 'P 2/c'
_cod_database_code 4503022

loop_
_symmetry_equiv_pos_as_xyz
'x, y, z'
'-x, y, -z+1/2'
'-x, -y, -z'
'x, -y, z-1/2'

loop_
_atom_site_label
_atom_site_type_symbol
_atom_site_fract_x
_atom_site_fract_y
_atom_site_fract_z
_atom_site_U_iso_or_equiv
_atom_site_adp_type
_atom_site_occupancy
_atom_site_symmetry_multiplicity
_atom_site_calc_flag
_atom_site_refinement_flags
C1 C 0.2032(4) -0.1470(5) 0.62559(19) 0.0422(10) Uani 1 1 d .
C2 C 0.2516(4) -0.0404(5) 0.67307(19) 0.0421(10) Uani 1 1 d .
C3 C 0.3483(4) -0.0638(7) 0.7205(2) 0.0672(16) Uani 1 1 d .
H3 H 0.3879 -0.1471 0.7235 0.081 Uiso 1 1 calc R
C4 C 0.3896(4) 0.0340(7) 0.7650(3) 0.0696(17) Uani 1 1 d .
H4 H 0.4572 0.0160 0.7971 0.083 Uiso 1 1 calc R
C5 C 0.3340(4) 0.1548(5) 0.76269(19) 0.0410(10) Uani 1 1 d .
C6 C 0.2363(5) 0.1793(6) 0.7146(2) 0.0657(16) Uani 1 1 d .
H6 H 0.1967 0.2623 0.7120 0.079 Uiso 1 1 calc R
C7 C 0.1949(5) 0.0840(6) 0.6695(2) 0.0653(15) Uani 1 1 d .
H7 H 0.1287 0.1036 0.6368 0.078 Uiso 1 1 calc R
C8 C 0.3704(3) 0.2626(5) 0.81133(19) 0.0415(10) Uani 1 1 d .
H8 H 0.3495 0.3558 0.7928 0.050 Uiso 1 1 calc R
C9 C 0.3047(4) 0.2448(5) 0.84663(19) 0.0429(10) Uani 1 1 d .
C10 C 0.2649(5) 0.1172(6) 0.8543(3) 0.0673(16) Uani 1 1 d .
H10 H 0.2761 0.0366 0.8368 0.081 Uiso 1 1 calc R
C11 C 0.2075(5) 0.1059(6) 0.8881(3) 0.0645(15) Uani 1 1 d .
H11 H 0.1795 0.0183 0.8920 0.077 Uiso 1 1 calc R
C12 C 0.1918(4) 0.2206(5) 0.9154(2) 0.0439(10) Uani 1 1 d .
C13 C 0.2309(5) 0.3493(6) 0.9070(3) 0.0633(15) Uani 1 1 d .
H13 H 0.2197 0.4296 0.9247 0.076 Uiso 1 1 calc R
C14 C 0.2857(5) 0.3619(6) 0.8736(3) 0.0627(15) Uani 1 1 d .
H14 H 0.3109 0.4506 0.8687 0.075 Uiso 1 1 calc R
C15 C 0.1335(4) 0.2092(5) 0.95321(19) 0.0430(10) Uani 1 1 d .
C16 C 0.4966(4) 0.2688(5) 0.85014(18) 0.0411(10) Uani 1 1 d .
C17 C 0.5581(4) 0.3738(6) 0.8416(2) 0.0555(13) Uani 1 1 d .
H17 H 0.5231 0.4377 0.8114 0.067 Uiso 1 1 calc R
C18 C 0.6722(4) 0.3866(6) 0.8771(2) 0.0558(13) Uani 1 1 d .
H18 H 0.7128 0.4601 0.8714 0.067 Uiso 1 1 calc R
C19 C 0.7258(3) 0.2887(5) 0.92149(18) 0.0394(9) Uani 1 1 d .
C20 C 0.6643(4) 0.1820(5) 0.9295(2) 0.0498(11) Uani 1 1 d .
H20 H 0.6993 0.1159 0.9587 0.060 Uiso 1 1 calc R
C21 C 0.5506(4) 0.1718(5) 0.8943(2) 0.0525(12) Uani 1 1 d .
H21 H 0.5098 0.0991 0.9003 0.063 Uiso 1 1 calc R
C22 C 0.8476(3) 0.3037(4) 0.96045(17) 0.0340(8) Uani 1 1 d .
C23 C 0.0443(6) -0.4959(6) 0.6502(3) 0.0708(17) Uani 1 1 d .
H23 H 0.0717 -0.5747 0.6389 0.085 Uiso 1 1 calc R
C24 C 0.0370(6) -0.5024(7) 0.7021(3) 0.079(2) Uani 1 1 d .
H24 H 0.0565 -0.5855 0.7237 0.095 Uiso 1 1 calc R
C25 C 0.0016(5) -0.3876(6) 0.7218(2) 0.0599(13) Uani 1 1 d .
C26 C -0.0317(7) -0.2700(8) 0.6856(3) 0.085(2) Uani 1 1 d .
H26 H -0.0584 -0.1896 0.6963 0.102 Uiso 1 1 calc R
C27 C -0.0252(5) -0.2731(6) 0.6341(3) 0.082(2) Uani 1 1 d .
H27 H -0.0493 -0.1940 0.6103 0.098 Uiso 1 1 calc R
C28 C 0.4103(5) 0.7354(6) 0.8625(3) 0.37(2) Uani 1 1 d R
H28 H 0.4514 0.7280 0.8415 0.444 Uiso 1 1 calc R
C29 C 0.4207(5) 0.7742(6) 0.9570(3) 0.378(19) Uani 1 1 d R
H29A H 0.4392 0.8689 0.9719 0.566 Uiso 1 1 calc R
H29B H 0.4518 0.7076 0.9883 0.566 Uiso 1 1 calc R
H29C H 0.3407 0.7636 0.9377 0.566 Uiso 1 1 calc R
C30 C 0.5817(5) 0.7398(6) 0.9385(3) 0.45(2) Uani 1 1 d R
H30A H 0.6071 0.6496 0.9569 0.668 Uiso 1 1 calc R
H30B H 0.6162 0.8143 0.9661 0.668 Uiso 1 1 calc R
H30C H 0.6017 0.7497 0.9073 0.668 Uiso 1 1 calc R
Cd1 Cd 0.07287(2) -0.34797(3) 0.545413(12) 0.03326(11) Uani 1 1 d .
Cd2 Cd 0.0000 0.0000 0.5000 0.03288(13) Uani 1 2 d S
N1 N 0.0145(4) -0.3849(5) 0.61635(19) 0.0556(10) Uani 1 1 d .
N2 N 0.4658(8) 0.7484(12) 0.9171(5) 0.159(4) Uani 1 1 d .
O1 O 0.1161(3) -0.1134(4) 0.58083(13) 0.0547(8) Uani 1 1 d .
O2 O 0.2436(3) -0.2681(4) 0.63132(16) 0.0632(10) Uani 1 1 d .
O3 O 0.8983(3) 0.4156(4) 0.95970(15) 0.051 Uani 1 1 d .
O4 O 0.8979(3) 0.2068(3) 0.99502(14) 0.0468(7) Uani 1 1 d .
O5 O 0.0822(3) 0.0962(4) 0.95129(16) 0.0628(10) Uani 1 1 d .
O6 O 0.1404(3) 0.3146(4) 0.98325(16) 0.0581(9) Uani 1 1 d .
O7 O 0.3252(11) 0.5851(10) 0.7398(4) 0.263(7) Uani 1 1 d .
H7D H 0.3229 0.6280 0.7681 0.316 Uiso 1 1 d R
H7A H 0.2589 0.5704 0.7139 0.395 Uiso 1 1 d R
O8 O 0.3133(11) 0.7319(12) 0.8365(5) 0.225(5) Uani 1 1 d .

loop_
_atom_site_aniso_label
_atom_site_aniso_U_11
_atom_site_aniso_U_22
_atom_site_aniso_U_33
_atom_site_aniso_U_23
_atom_site_aniso_U_13
_atom_site_aniso_U_12
C1 0.046(2) 0.047(3) 0.030(2) -0.0009(17) 0.0135(19) -0.001(2)
C2 0.040(2) 0.050(3) 0.035(2) -0.0055(19) 0.0162(19) -0.0048(19)
C3 0.044(3) 0.076(4) 0.058(3) -0.025(3) 0.001(2) 0.014(3)
C4 0.042(3) 0.080(4) 0.059(3) -0.027(3) -0.002(2) 0.010(3)
C5 0.034(2) 0.057(3) 0.034(2) -0.0031(18) 0.0172(19) -0.0041(19)
C6 0.074(4) 0.060(3) 0.042(3) -0.011(2) 0.007(3) 0.021(3)
C7 0.070(3) 0.062(3) 0.041(3) -0.009(2) 0.003(2) 0.010(3)
C8 0.038(2) 0.051(3) 0.037(2) -0.0053(19) 0.0175(19) -0.0077(19)
C9 0.037(2) 0.052(3) 0.040(2) -0.008(2) 0.0176(19) -0.0085(19)
C10 0.097(4) 0.053(3) 0.083(4) -0.022(3) 0.068(4) -0.020(3)
C11 0.085(4) 0.052(3) 0.078(4) -0.008(3) 0.056(3) -0.018(3)
C12 0.044(2) 0.054(3) 0.040(2) -0.003(2) 0.024(2) -0.005(2)
C13 0.083(4) 0.056(3) 0.074(4) -0.014(3) 0.056(3) -0.013(3)
C14 0.086(4) 0.054(3) 0.072(4) -0.010(3) 0.057(3) -0.019(3)
C15 0.041(2) 0.052(3) 0.037(2) 0.004(2) 0.0185(19) 0.001(2)
C16 0.043(2) 0.049(3) 0.032(2) -0.0070(18) 0.0181(19) -0.0092(19)
C17 0.042(3) 0.067(3) 0.048(3) 0.017(2) 0.012(2) -0.005(2)
C18 0.040(2) 0.065(3) 0.054(3) 0.018(2) 0.013(2) -0.007(2)
C19 0.034(2) 0.047(2) 0.036(2) -0.0054(18) 0.0147(18) -0.0061(18)
C20 0.049(3) 0.049(3) 0.045(3) 0.006(2) 0.015(2) -0.007(2)
C21 0.045(3) 0.059(3) 0.053(3) 0.007(2) 0.021(2) -0.014(2)
C22 0.035(2) 0.033(2) 0.033(2) -0.0036(17) 0.0142(17) 0.0013(17)
C23 0.113(5) 0.059(3) 0.056(3) 0.005(3) 0.053(4) 0.014(3)
C24 0.127(6) 0.070(4) 0.063(4) 0.019(3) 0.062(4) 0.025(4)
C25 0.071(3) 0.071(4) 0.049(3) 0.001(3) 0.038(3) 0.002(3)
C26 0.126(6) 0.087(5) 0.076(4) 0.020(4) 0.074(4) 0.042(4)
C27 0.114(5) 0.080(4) 0.077(4) 0.028(3) 0.066(4) 0.040(4)
C28 0.22(2) 0.170(16) 0.41(4) 0.066(19) -0.14(2) -0.063(16)
C29 0.45(4) 0.53(4) 0.28(3) 0.02(3) 0.28(3) 0.18(3)
C30 0.25(2) 0.57(5) 0.32(3) -0.14(3) -0.05(2) 0.25(3)
Cd1 0.03989(19) 0.03247(18) 0.02902(18) -0.00069(11) 0.01675(14) 0.00085(11)
Cd2 0.0388(2) 0.0306(2) 0.0289(2) -0.00163(15) 0.01477(18) 0.00350(16)
N1 0.065(3) 0.064(3) 0.048(2) 0.007(2) 0.034(2) 0.006(2)
N2 0.113(6) 0.182(10) 0.135(8) -0.025(7) 0.013(6) 0.003(7)
O1 0.063(2) 0.054(2) 0.0303(16) -0.0016(14) 0.0054(15) 0.0039(17)
O2 0.060(2) 0.053(2) 0.057(2) -0.0112(17) 0.0085(18) 0.0079(17)
O3 0.048 0.041 0.060 -0.004 0.021 -0.012
O4 0.0454(17) 0.0449(17) 0.0463(18) 0.0072(15) 0.0167(15) 0.0073(14)
O5 0.079(3) 0.070(2) 0.056(2) -0.0046(18) 0.044(2) -0.022(2)
O6 0.080(2) 0.056(2) 0.062(2) -0.0039(18) 0.052(2) -0.0022(18)
O7 0.416(17) 0.138(7) 0.117(7) 0.022(6) 0.010(8) 0.057(10)
O8 0.216(11) 0.184(9) 0.225(11) 0.027(9) 0.053(9) -0.040(9)

loop_
_atom_type_symbol
_atom_type_description
_atom_type_scat_dispersion_real
_atom_type_scat_dispersion_imag
_atom_type_scat_source
C C 0.0033 0.0016 'International Tables Vol C Tables 4.2.6.8 and 6.1.1.4'
H H 0.0000 0.0000 'International Tables Vol C Tables 4.2.6.8 and 6.1.1.4'
Cd Cd -0.8075 1.2024 'International Tables Vol C Tables 4.2.6.8 and 6.1.1.4'
N N 0.0061 0.0033 'International Tables Vol C Tables 4.2.6.8 and 6.1.1.4'
O O 0.0106 0.0060 'International Tables Vol C Tables 4.2.6.8 and 6.1.1.4'

loop_
_geom_angle_atom_site_label_1
_geom_angle_atom_site_label_2
_geom_angle_atom_site_label_3
_geom_angle
_geom_angle_site_symmetry_1
_geom_angle_site_symmetry_3
O2 C1 O1 120.9(4) . .
O2 C1 C2 120.9(4) . .
O1 C1 C2 118.0(4) . .
C3 C2 C7 118.4(5) . .
C3 C2 C1 121.9(4) . .
C7 C2 C1 119.7(4) . .
C2 C3 C4 121.0(5) . .
C2 C3 H3 119.5 . .
C4 C3 H3 119.5 . .
C5 C4 C3 121.3(5) . .
C5 C4 H4 119.3 . .
C3 C4 H4 119.3 . .
C4 C5 C6 117.9(5) . .
C4 C5 C8 124.3(4) . .
C6 C5 C8 117.8(4) . .
C5 C6 C7 121.5(5) . .
C5 C6 H6 119.2 . .
C7 C6 H6 119.2 . .
C2 C7 C6 119.9(5) . .
C2 C7 H7 120.1 . .
C6 C7 H7 120.1 . .
C5 C8 C9 111.3(4) . .
C5 C8 C16 115.0(4) . .
C9 C8 C16 111.5(3) . .
C5 C8 H8 106.1 . .
C9 C8 H8 106.1 . .
C16 C8 H8 106.1 . .
C10 C9 C14 117.4(4) . .
C10 C9 C8 123.1(4) . .
C14 C9 C8 119.5(4) . .
C9 C10 C11 120.9(5) . .
C9 C10 H10 119.6 . .
C11 C10 H10 119.6 . .
C12 C11 C10 121.2(5) . .
C12 C11 H11 119.4 . .
C10 C11 H11 119.4 . .
C11 C12 C13 117.8(4) . .
C11 C12 C15 121.7(4) . .
C13 C12 C15 120.6(4) . .
C14 C13 C12 121.6(5) . .
C14 C13 H13 119.2 . .
C12 C13 H13 119.2 . .
C13 C14 C9 121.2(5) . .
C13 C14 H14 119.4 . .
C9 C14 H14 119.4 . .
O6 C15 O5 126.5(4) . .
O6 C15 C12 115.7(4) . .
O5 C15 C12 117.8(4) . .
C17 C16 C21 118.7(4) . .
C17 C16 C8 119.1(4) . .
C21 C16 C8 122.2(4) . .
C16 C17 C18 121.1(5) . .
C16 C17 H17 119.5 . .
C18 C17 H17 119.5 . .
C17 C18 C19 119.7(4) . .
C17 C18 H18 120.1 . .
C19 C18 H18 120.1 . .
C20 C19 C18 119.2(4) . .
C20 C19 C22 120.9(4) . .
C18 C19 C22 119.9(4) . .
C19 C20 C21 120.4(4) . .
C19 C20 H20 119.8 . .
C21 C20 H20 119.8 . .
C20 C21 C16 120.8(4) . .
C20 C21 H21 119.6 . .
C16 C21 H21 119.6 . .
O4 C22 O3 120.3(4) . .
O4 C22 C19 119.6(4) . .
O3 C22 C19 120.0(4) . .
N1 C23 C24 123.4(5) . .
N1 C23 H23 118.3 . .
C24 C23 H23 118.3 . .
C25 C24 C23 120.6(5) . .
C25 C24 H24 119.7 . .
C23 C24 H24 119.7 . .
C24 C25 C26 116.3(5) . .
C24 C25 C25 122.2(4) . 2_556
C26 C25 C25 121.5(4) . 2_556
C27 C26 C25 119.7(6) . .
C27 C26 H26 120.1 . .
C25 C26 H26 120.1 . .
N1 C27 C26 123.4(5) . .
N1 C27 H27 118.3 . .
C26 C27 H27 118.3 . .
O8 C28 N2 126.3(9) . .
O8 C28 H28 116.8 . .
N2 C28 H28 116.8 . .
N2 C29 H29A 109.5 . .
N2 C29 H29B 109.5 . .
H29A C29 H29B 109.5 . .
N2 C29 H29C 109.5 . .
H29A C29 H29C 109.5 . .
H29B C29 H29C 109.5 . .
N2 C30 H30A 109.5 . .
N2 C30 H30B 109.5 . .
H30A C30 H30B 109.5 . .
N2 C30 H30C 109.5 . .
H30A C30 H30C 109.5 . .
H30B C30 H30C 109.5 . .
O6 Cd1 O3 87.90(13) 4 2_646
O6 Cd1 N1 175.86(15) 4 .
O3 Cd1 N1 91.33(15) 2_646 .
O6 Cd1 O1 92.33(13) 4 .
O3 Cd1 O1 156.94(12) 2_646 .
N1 Cd1 O1 86.80(15) . .
O6 Cd1 O3 84.82(13) 4 4_455
O3 Cd1 O3 79.16(12) 2_646 4_455
N1 Cd1 O3 99.04(14) . 4_455
O1 Cd1 O3 123.83(11) . 4_455
O6 Cd1 O2 95.76(14) 4 .
O3 Cd1 O2 103.73(12) 2_646 .
N1 Cd1 O2 80.47(15) . .
O1 Cd1 O2 53.29(12) . .
O3 Cd1 O2 177.06(11) 4_455 .
O6 Cd1 O4 97.67(12) 4 4_455
O3 Cd1 O4 129.51(11) 2_646 4_455
N1 Cd1 O4 85.96(13) . 4_455
O1 Cd1 O4 73.31(11) . 4_455
O3 Cd1 O4 51.80(10) 4_455 4_455
O2 Cd1 O4 125.26(11) . 4_455
O6 Cd1 Cd2 76.11(9) 4 .
O3 Cd1 Cd2 159.13(9) 2_646 .
N1 Cd1 Cd2 105.56(11) . .
O1 Cd1 Cd2 39.74(8) . .
O3 Cd1 Cd2 86.02(8) 4_455 .
O2 Cd1 Cd2 91.32(9) . .
O4 Cd1 Cd2 42.47(7) 4_455 .
O5 Cd2 O5 180.00(13) 4 2_556
O5 Cd2 O1 88.66(13) 4 3_556
O5 Cd2 O1 91.34(13) 2_556 3_556
O5 Cd2 O1 91.34(13) 4 .
O5 Cd2 O1 88.66(13) 2_556 .
O1 Cd2 O1 180.000(1) 3_556 .
O5 Cd2 O4 92.82(13) 4 4_455
O5 Cd2 O4 87.18(13) 2_556 4_455
O1 Cd2 O4 101.64(12) 3_556 4_455
O1 Cd2 O4 78.36(12) . 4_455
O5 Cd2 O4 87.18(13) 4 2_656
O5 Cd2 O4 92.82(13) 2_556 2_656
O1 Cd2 O4 78.36(12) 3_556 2_656
O1 Cd2 O4 101.64(12) . 2_656
O4 Cd2 O4 180.0 4_455 2_656
O5 Cd2 Cd1 109.40(10) 4 3_556
O5 Cd2 Cd1 70.60(10) 2_556 3_556
O1 Cd2 Cd1 42.39(9) 3_556 3_556
O1 Cd2 Cd1 137.61(9) . 3_556
O4 Cd2 Cd1 134.24(8) 4_455 3_556
O4 Cd2 Cd1 45.76(8) 2_656 3_556
O5 Cd2 Cd1 70.60(10) 4 .
O5 Cd2 Cd1 109.40(10) 2_556 .
O1 Cd2 Cd1 137.61(9) 3_556 .
O1 Cd2 Cd1 42.39(9) . .
O4 Cd2 Cd1 45.76(8) 4_455 .
O4 Cd2 Cd1 134.24(8) 2_656 .
Cd1 Cd2 Cd1 180.0 3_556 .
C23 N1 C27 116.5(5) . .
C23 N1 Cd1 122.8(4) . .
C27 N1 Cd1 118.2(4) . .
C28 N2 C30 115.5(9) . .
C28 N2 C29 126.4(8) . .
C30 N2 C29 118.1(8) . .
C1 O1 Cd2 161.2(3) . .
C1 O1 Cd1 95.0(3) . .
Cd2 O1 Cd1 97.87(12) . .
C1 O2 Cd1 89.7(3) . .
C22 O3 Cd1 158.2(3) . 2_666
C22 O3 Cd1 93.9(3) . 4_656
Cd1 O3 Cd1 100.84(11) 2_666 4_656
C22 O4 Cd2 139.8(3) . 2_656
C22 O4 Cd1 93.6(3) . 4_656
Cd2 O4 Cd1 91.77(10) 2_656 4_656
C15 O5 Cd2 136.8(3) . 2_556
C15 O6 Cd1 129.5(3) . 4_556
H7D O7 H7A 109.5 . .

loop_
_geom_bond_atom_site_label_1
_geom_bond_atom_site_label_2
_geom_bond_distance
_geom_bond_site_symmetry_2
C1 O2 1.243(6) .
C1 O1 1.262(5) .
C1 C2 1.493(6) .
C2 C3 1.345(7) .
C2 C7 1.376(7) .
C3 C4 1.382(7) .
C3 H3 0.9300 .
C4 C5 1.345(7) .
C4 H4 0.9300 .
C5 C6 1.363(7) .
C5 C8 1.519(6) .
C6 C7 1.376(7) .
C6 H6 0.9300 .
C7 H7 0.9300 .
C8 C9 1.527(6) .
C8 C16 1.529(6) .
C8 H8 0.9800 .
C9 C10 1.365(7) .
C9 C14 1.387(7) .
C10 C11 1.397(7) .
C10 H10 0.9300 .
C11 C12 1.357(7) .
C11 H11 0.9300 .
C12 C13 1.374(7) .
C12 C15 1.498(6) .
C13 C14 1.361(7) .
C13 H13 0.9300 .
C14 H14 0.9300 .
C15 O6 1.239(6) .
C15 O5 1.254(6) .
C16 C17 1.365(7) .
C16 C21 1.388(7) .
C17 C18 1.389(7) .
C17 H17 0.9300 .
C18 C19 1.396(7) .
C18 H18 0.9300 .
C19 C20 1.370(6) .
C19 C22 1.488(6) .
C20 C21 1.380(7) .
C20 H20 0.9300 .
C21 H21 0.9300 .
C22 O4 1.246(5) .
C22 O3 1.257(5) .
C23 N1 1.307(7) .
C23 C24 1.389(8) .
C23 H23 0.9300 .
C24 C25 1.365(8) .
C24 H24 0.9300 .
C25 C26 1.389(9) .
C25 C25 1.477(10) 2_556
C26 C27 1.372(8) .
C26 H26 0.9300 .
C27 N1 1.349(7) .
C27 H27 0.9300 .
C28 O8 1.162(13) .
C28 N2 1.275(11) .
C28 H28 0.9300 .
C29 N2 1.425(13) .
C29 H29A 0.9600 .
C29 H29B 0.9600 .
C29 H29C 0.9600 .
C30 N2 1.392(11) .
C30 H30A 0.9600 .
C30 H30B 0.9600 .
C30 H30C 0.9600 .
Cd1 O6 2.184(3) 4
Cd1 O3 2.276(3) 2_646
Cd1 N1 2.312(4) .
Cd1 O1 2.365(3) .
Cd1 O3 2.479(3) 4_455
Cd1 O2 2.487(4) .
Cd1 O4 2.491(3) 4_455
Cd1 Cd2 3.4748(4) .
Cd2 O5 2.198(3) 4
Cd2 O5 2.198(3) 2_556
Cd2 O1 2.243(3) 3_556
Cd2 O1 2.243(3) .
Cd2 O4 2.347(3) 4_455
Cd2 O4 2.347(3) 2_656
Cd2 Cd1 3.4748(4) 3_556
O3 Cd1 2.276(3) 2_666
O3 Cd1 2.479(3) 4_656
O4 Cd2 2.347(3) 2_656
O4 Cd1 2.491(3) 4_656
O5 Cd2 2.198(3) 2_556
O6 Cd1 2.184(3) 4_556
O7 H7D 0.8500 .
O7 H7A 0.8500 .

loop_
_geom_torsion_atom_site_label_1
_geom_torsion_atom_site_label_2
_geom_torsion_atom_site_label_3
_geom_torsion_atom_site_label_4
_geom_torsion
_geom_torsion_site_symmetry_1
_geom_torsion_site_symmetry_4
O2 C1 C2 C3 8.5(8) . .
O1 C1 C2 C3 -175.5(5) . .
O2 C1 C2 C7 -169.4(5) . .
O1 C1 C2 C7 6.6(7) . .
C7 C2 C3 C4 0.4(9) . .
C1 C2 C3 C4 -177.6(6) . .
C2 C3 C4 C5 1.0(11) . .
C3 C4 C5 C6 -1.2(10) . .
C3 C4 C5 C8 176.0(6) . .
C4 C5 C6 C7 0.2(9) . .
C8 C5 C6 C7 -177.2(6) . .
C3 C2 C7 C6 -1.3(9) . .
C1 C2 C7 C6 176.6(5) . .
C5 C6 C7 C2 1.1(10) . .
C4 C5 C8 C9 -99.4(6) . .
C6 C5 C8 C9 77.8(6) . .
C4 C5 C8 C16 28.6(7) . .
C6 C5 C8 C16 -154.2(5) . .
C5 C8 C9 C10 30.8(7) . .
C16 C8 C9 C10 -99.1(6) . .
C5 C8 C9 C14 -150.7(5) . .
C16 C8 C9 C14 79.5(6) . .
C14 C9 C10 C11 -0.1(9) . .
C8 C9 C10 C11 178.5(5) . .
C9 C10 C11 C12 -1.5(10) . .
C10 C11 C12 C13 2.2(9) . .
C10 C11 C12 C15 -178.1(5) . .
C11 C12 C13 C14 -1.3(9) . .
C15 C12 C13 C14 179.0(5) . .
C12 C13 C14 C9 -0.3(10) . .
C10 C9 C14 C13 1.0(9) . .
C8 C9 C14 C13 -177.7(5) . .
C11 C12 C15 O6 168.4(5) . .
C13 C12 C15 O6 -11.9(7) . .
C11 C12 C15 O5 -12.1(7) . .
C13 C12 C15 O5 167.6(5) . .
C5 C8 C16 C17 100.2(5) . .
C9 C8 C16 C17 -131.9(5) . .
C5 C8 C16 C21 -80.4(5) . .
C9 C8 C16 C21 47.5(6) . .
C21 C16 C17 C18 -1.8(8) . .
C8 C16 C17 C18 177.6(5) . .
C16 C17 C18 C19 1.6(9) . .
C17 C18 C19 C20 -0.5(8) . .
C17 C18 C19 C22 -178.8(5) . .
C18 C19 C20 C21 -0.4(8) . .
C22 C19 C20 C21 177.8(4) . .
C19 C20 C21 C16 0.3(8) . .
C17 C16 C21 C20 0.8(8) . .
C8 C16 C21 C20 -178.6(4) . .
C20 C19 C22 O4 11.0(6) . .
C18 C19 C22 O4 -170.8(4) . .
C20 C19 C22 O3 -166.7(4) . .
C18 C19 C22 O3 11.5(6) . .
N1 C23 C24 C25 -2.7(12) . .
C23 C24 C25 C26 3.4(11) . .
C23 C24 C25 C25 -176.7(7) . 2_556
C24 C25 C26 C27 -1.6(11) . .
C25 C25 C26 C27 178.6(7) 2_556 .
C25 C26 C27 N1 -1.3(12) . .
O6 Cd1 Cd2 O5 3.72(15) 4 4
O3 Cd1 Cd2 O5 -37.3(3) 2_646 4
N1 Cd1 Cd2 O5 179.80(16) . 4
O1 Cd1 Cd2 O5 114.99(18) . 4
O3 Cd1 Cd2 O5 -81.92(14) 4_455 4
O2 Cd1 Cd2 O5 99.32(15) . 4
O4 Cd1 Cd2 O5 -114.56(15) 4_455 4
O6 Cd1 Cd2 O5 -176.28(15) 4 2_556
O3 Cd1 Cd2 O5 142.7(3) 2_646 2_556
N1 Cd1 Cd2 O5 -0.20(16) . 2_556
O1 Cd1 Cd2 O5 -65.01(18) . 2_556
O3 Cd1 Cd2 O5 98.08(14) 4_455 2_556
O2 Cd1 Cd2 O5 -80.68(15) . 2_556
O4 Cd1 Cd2 O5 65.44(15) 4_455 2_556
O6 Cd1 Cd2 O1 68.73(18) 4 3_556
O3 Cd1 Cd2 O1 27.7(3) 2_646 3_556
N1 Cd1 Cd2 O1 -115.19(19) . 3_556
O1 Cd1 Cd2 O1 180.0 . 3_556
O3 Cd1 Cd2 O1 -16.90(16) 4_455 3_556
O2 Cd1 Cd2 O1 164.34(17) . 3_556
O4 Cd1 Cd2 O1 -49.55(18) 4_455 3_556
O6 Cd1 Cd2 O1 -111.27(18) 4 .
O3 Cd1 Cd2 O1 -152.3(3) 2_646 .
N1 Cd1 Cd2 O1 64.81(19) . .
O3 Cd1 Cd2 O1 163.10(16) 4_455 .
O2 Cd1 Cd2 O1 -15.66(17) . .
O4 Cd1 Cd2 O1 130.45(18) 4_455 .
O6 Cd1 Cd2 O4 118.28(15) 4 4_455
O3 Cd1 Cd2 O4 77.3(3) 2_646 4_455
N1 Cd1 Cd2 O4 -65.64(16) . 4_455
O1 Cd1 Cd2 O4 -130.45(18) . 4_455
O3 Cd1 Cd2 O4 32.64(13) 4_455 4_455
O2 Cd1 Cd2 O4 -146.11(15) . 4_455
O6 Cd1 Cd2 O4 -61.72(15) 4 2_656
O3 Cd1 Cd2 O4 -102.7(3) 2_646 2_656
N1 Cd1 Cd2 O4 114.36(16) . 2_656
O1 Cd1 Cd2 O4 49.55(18) . 2_656
O3 Cd1 Cd2 O4 -147.36(13) 4_455 2_656
O2 Cd1 Cd2 O4 33.89(15) . 2_656
O4 Cd1 Cd2 O4 180.0 4_455 2_656
O6 Cd1 Cd2 Cd1 -174(10) 4 3_556
O3 Cd1 Cd2 Cd1 145(10) 2_646 3_556
N1 Cd1 Cd2 Cd1 2(10) . 3_556
O1 Cd1 Cd2 Cd1 -63(10) . 3_556
O3 Cd1 Cd2 Cd1 100(10) 4_455 3_556
O2 Cd1 Cd2 Cd1 -79(10) . 3_556
O4 Cd1 Cd2 Cd1 67(10) 4_455 3_556
C24 C23 N1 C27 -0.2(10) . .
C24 C23 N1 Cd1 161.6(6) . .
C26 C27 N1 C23 2.2(10) . .
C26 C27 N1 Cd1 -160.5(6) . .
O6 Cd1 N1 C23 -55(2) 4 .
O3 Cd1 N1 C23 24.1(5) 2_646 .
O1 Cd1 N1 C23 -132.9(5) . .
O3 Cd1 N1 C23 103.4(5) 4_455 .
O2 Cd1 N1 C23 -79.6(5) . .
O4 Cd1 N1 C23 153.7(5) 4_455 .
Cd2 Cd1 N1 C23 -168.3(5) . .
O6 Cd1 N1 C27 107(2) 4 .
O3 Cd1 N1 C27 -174.3(4) 2_646 .
O1 Cd1 N1 C27 28.7(4) . .
O3 Cd1 N1 C27 -95.1(4) 4_455 .
O2 Cd1 N1 C27 82.0(4) . .
O4 Cd1 N1 C27 -44.8(4) 4_455 .
Cd2 Cd1 N1 C27 -6.7(5) . .
O8 C28 N2 C30 175.7(9) . .
O8 C28 N2 C29 -6.1(19) . .
O2 C1 O1 Cd2 -121.9(9) . .
C2 C1 O1 Cd2 62.1(12) . .
O2 C1 O1 Cd1 11.1(5) . .
C2 C1 O1 Cd1 -165.0(4) . .
O5 Cd2 O1 C1 73.8(10) 4 .
O5 Cd2 O1 C1 -106.2(10) 2_556 .
O1 Cd2 O1 C1 -89(21) 3_556 .
O4 Cd2 O1 C1 166.4(10) 4_455 .
O4 Cd2 O1 C1 -13.6(10) 2_656 .
Cd1 Cd2 O1 C1 -47.4(11) 3_556 .
Cd1 Cd2 O1 C1 132.6(11) . .
O5 Cd2 O1 Cd1 -58.78(15) 4 .
O5 Cd2 O1 Cd1 121.22(15) 2_556 .
O1 Cd2 O1 Cd1 138(21) 3_556 .
O4 Cd2 O1 Cd1 33.82(12) 4_455 .
O4 Cd2 O1 Cd1 -146.18(12) 2_656 .
Cd1 Cd2 O1 Cd1 180.0 3_556 .
O6 Cd1 O1 C1 -101.3(3) 4 .
O3 Cd1 O1 C1 -11.2(5) 2_646 .
N1 Cd1 O1 C1 74.6(3) . .
O3 Cd1 O1 C1 173.4(3) 4_455 .
O2 Cd1 O1 C1 -5.9(3) . .
O4 Cd1 O1 C1 161.4(3) 4_455 .
Cd2 Cd1 O1 C1 -166.2(4) . .
O6 Cd1 O1 Cd2 64.88(15) 4 .
O3 Cd1 O1 Cd2 155.0(3) 2_646 .
N1 Cd1 O1 Cd2 -119.18(16) . .
O3 Cd1 O1 Cd2 -20.44(19) 4_455 .
O2 Cd1 O1 Cd2 160.3(2) . .
O4 Cd1 O1 Cd2 -32.44(12) 4_455 .
O1 C1 O2 Cd1 -10.5(5) . .
C2 C1 O2 Cd1 165.5(4) . .
O6 Cd1 O2 C1 94.6(3) 4 .
O3 Cd1 O2 C1 -176.2(3) 2_646 .
N1 Cd1 O2 C1 -87.2(3) . .
O1 Cd1 O2 C1 6.0(3) . .
O3 Cd1 O2 C1 -7(3) 4_455 .
O4 Cd1 O2 C1 -9.1(4) 4_455 .
Cd2 Cd1 O2 C1 18.4(3) . .
O4 C22 O3 Cd1 -138.6(7) . 2_666
C19 C22 O3 Cd1 39.0(10) . 2_666
O4 C22 O3 Cd1 -6.0(4) . 4_656
C19 C22 O3 Cd1 171.6(3) . 4_656
O3 C22 O4 Cd2 -91.1(5) . 2_656
C19 C22 O4 Cd2 91.2(5) . 2_656
O3 C22 O4 Cd1 6.0(4) . 4_656
C19 C22 O4 Cd1 -171.7(3) . 4_656
O6 C15 O5 Cd2 -9.7(9) . 2_556
C12 C15 O5 Cd2 170.9(3) . 2_556
O5 C15 O6 Cd1 1.6(8) . 4_556
C12 C15 O6 Cd1 -179.0(3) . 4_556
